data_2016854
loop_
_publ_author_name
'Redhammer, G\"unther J.'
'Roth, Georg'
'Amthauer, Georg'

_publ_section_title
;
 Chromium-based clinopyroxene-type germanates NaCrGe~2~O~6~ and
 LiCrGe~2~O~6~ at 298K
;
_journal_coden_ASTM ACSCEE
_journal_coeditor_code FA3169
_journal_issue 12
_journal_name_full
;
 Acta Crystallographica, Section C: Crystal Structure Communications
;
_journal_page_first i97
_journal_page_last i102
_journal_paper_doi 10.1107/S0108270108037633
_journal_volume 64
_journal_year 2008
_chemical_formula_iupac 'Na Cr Ge2 O6'
_chemical_formula_moiety 'Cr Ge2 O6, Na'
_chemical_formula_sum 'Cr Ge2 Na O6'
_chemical_formula_weight 316.17
_chemical_name_systematic 'sodium chromium digermanate'
_space_group_crystal_system monoclinic
_space_group_IT_number 15
_space_group_name_Hall '-C 2yc'
_space_group_name_H-M_alt 'C 1 2/c 1'
_symmetry_space_group_name_Hall '-C 2yc'
_symmetry_space_group_name_H-M 'C 1 2/c 1'
_audit_creation_method 'WinGX routine CIF_UPDATE'
_cell_angle_alpha 90
_cell_angle_beta 107.5480(10)
_cell_angle_gamma 90
_cell_formula_units_Z 4
_cell_length_a 9.9151(8)
_cell_length_b 8.8441(7)
_cell_length_c 5.4595(4)
_cell_measurement_reflns_used 6821
_cell_measurement_temperature 295(2)
_cell_measurement_theta_max 28.7
_cell_measurement_theta_min 3.15
_cell_volume 456.47(6)
_computing_cell_refinement 'SAINT-Plus (Bruker, 2001)'
_computing_data_collection 'SMART (Bruker, 2001)'
_computing_data_reduction 'SAINT-Plus (Bruker, 2001)'
_computing_molecular_graphics 'DIAMOND (Pennington, 1999)'
_computing_publication_material 'WinGX (Farrugia, 1999)'
_computing_structure_refinement 'SHELXL97 (Sheldrick, 2008)'
_computing_structure_solution 'SHELXL97 (Sheldrick, 2008)'
_database_code_amcsd 0010348
_diffrn_measured_fraction_theta_full 0.952
_diffrn_measured_fraction_theta_max 0.952
_diffrn_measurement_device '3-circle diffractometer'
_diffrn_measurement_device_type 'SMART APEX'
_diffrn_measurement_method 'rotation, \w-scans at 4 different \f positions'
_diffrn_radiation_type MoK\a
_diffrn_radiation_wavelength 0.71073
_diffrn_reflns_av_R_equivalents 0.0428
_diffrn_reflns_limit_h_max 12
_diffrn_reflns_limit_h_min -12
_diffrn_reflns_limit_k_max 11
_diffrn_reflns_limit_k_min -11
_diffrn_reflns_limit_l_max 7
_diffrn_reflns_limit_l_min -7
_diffrn_reflns_number 2696
_diffrn_reflns_theta_full 28.74
_diffrn_reflns_theta_max 28.74
_diffrn_reflns_theta_min 3.15
_diffrn_standards_decay_% 0
_diffrn_standards_interval_count 0
_diffrn_standards_interval_time 0
_diffrn_standards_number 0
_exptl_absorpt_coefficient_mu 15.468
_exptl_absorpt_correction_T_max 0.285
_exptl_absorpt_correction_T_min 0.13
_exptl_absorpt_correction_type numerical
_exptl_absorpt_process_details 'via equivalents using X-SHAPE (Stoe & Cie, 1996)'
_exptl_crystal_colour green
_exptl_crystal_density_diffrn 4.601
_exptl_crystal_density_method 'not measured'
_exptl_crystal_description cuboid
_exptl_crystal_F_000 588
_exptl_crystal_size_max 0.14
_exptl_crystal_size_mid 0.12
_exptl_crystal_size_min 0.08
_refine_diff_density_max 0.731
_refine_diff_density_min -0.581
_refine_ls_extinction_coef 0.0030(5)
_refine_ls_extinction_expression Fc^*^=kFc[1+0.001xFc^2^\l^3^/sin(2\q)]^-1/4^
_refine_ls_extinction_method SHELXL
_refine_ls_goodness_of_fit_ref 1.187
_refine_ls_hydrogen_treatment noref
_refine_ls_matrix_type full
_refine_ls_number_parameters 48
_refine_ls_number_reflns 559
_refine_ls_number_restraints 0
_refine_ls_restrained_S_all 1.187
_refine_ls_R_factor_gt 0.0214
_refine_ls_shift/su_max 0
_refine_ls_structure_factor_coef Fsqd
_refine_ls_weighting_details 'calc w=1/[\s^2^(Fo^2^)+(0.0242P)^2^+1.6562P] where P=(Fo^2^+2Fc^2^)/3'
_refine_ls_weighting_scheme calc
_refine_ls_wR_factor_ref 0.0559
_reflns_number_gt 548
_reflns_number_total 559
_reflns_threshold_expression I>2\s(I)
_cod_data_source_file fa3169.cif
_cod_data_source_block I
_cod_database_code 2016854
_cod_database_fobs_code 2016854
_amcsd_formula_title NaCrGe2O6

loop_
_space_group_symop_operation_xyz
'x, y, z'
'-x, y, -z+1/2'
'x+1/2, y+1/2, z'
'-x+1/2, y+1/2, -z+1/2'
'-x, -y, -z'
'x, -y, z-1/2'
'-x+1/2, -y+1/2, -z'
'x+1/2, -y+1/2, z-1/2'

loop_
_atom_site_type_symbol
_atom_site_label
_atom_site_fract_x
_atom_site_fract_y
_atom_site_fract_z
_atom_site_U_iso_or_equiv
_atom_site_adp_type
_atom_site_calc_flag
_atom_site_refinement_flags
_atom_site_occupancy
Na Na1 0.5 0.1976(2) 0.75 0.0148(4) Uani d S 1
Cr Cr1 0.5 0.41226(8) 0.25 0.00588(19) Uani d S 1
Ge Ge1 0.29050(3) 0.09627(4) 0.22762(6) 0.00649(16) Uani d . 1
O O1 0.1055(2) 0.0813(2) 0.1284(4) 0.0073(5) Uani d . 1
O O2 0.3597(2) 0.2738(3) 0.3085(5) 0.0111(5) Uani d . 1
O O3 0.3629(2) 0.0127(3) 0.0069(4) 0.0108(5) Uani d . 1

loop_
_atom_site_aniso_label
_atom_site_aniso_U_11
_atom_site_aniso_U_22
_atom_site_aniso_U_33
_atom_site_aniso_U_12
_atom_site_aniso_U_13
_atom_site_aniso_U_23
Na1 0.0171(9) 0.0110(9) 0.0140(9) 0 0.0012(8) 0
Cr1 0.0059(4) 0.0053(4) 0.0064(4) 0 0.0019(3) 0
Ge1 0.0061(2) 0.0064(2) 0.0068(2) -0.00074(11) 0.00184(14) -0.00032(11)
O1 0.0059(10) 0.0083(11) 0.0072(11) -0.0009(8) 0.0014(9) 0.0001(8)
O2 0.0116(11) 0.0080(11) 0.0140(11) -0.0041(9) 0.0042(9) -0.0017(9)
O3 0.0093(11) 0.0137(12) 0.0095(11) -0.0003(9) 0.0031(9) -0.0041(9)

loop_
_geom_angle_atom_site_label_1
_geom_angle_atom_site_label_2
_geom_angle_atom_site_label_3
_geom_angle_site_symmetry_1
_geom_angle_site_symmetry_3
_geom_angle
O1 Na1 O1 7_556 8_556 71.13(12)
O1 Na1 O3 7_556 6_556 123.48(7)
O1 Na1 O3 8_556 6_556 133.30(7)
O3 Na1 O3 6_556 5_656 80.97(12)
O1 Na1 O2 7_556 2_656 71.01(8)
O1 Na1 O2 8_556 2_656 83.35(9)
O3 Na1 O2 6_556 2_656 142.15(10)
O3 Na1 O2 5_656 2_656 67.85(7)
O2 Na1 O2 2_656 . 148.53(14)
O1 Na1 O3 7_556 1_556 91.12(7)
O1 Na1 O3 8_556 1_556 160.58(9)
O3 Na1 O3 6_556 1_556 63.10(5)
O3 Na1 O3 5_656 1_556 63.42(9)
O2 Na1 O3 2_656 1_556 83.42(7)
O2 Na1 O3 . 1_556 115.82(7)
O1 Na1 O3 7_556 2_655 160.58(9)
O3 Na1 O3 1_556 2_655 107.46(12)
O2 Cr1 O2 . 2_655 102.24(14)
O2 Cr1 O1 . 7 90.57(10)
O2 Cr1 O1 . 8_556 91.47(9)
O2 Cr1 O1 2_655 8_556 90.57(10)
O1 Cr1 O1 7 8_556 176.75(13)
O2 Cr1 O1 . 4 86.89(9)
O2 Cr1 O1 2_655 4 166.21(10)
O1 Cr1 O1 7 4 98.83(9)
O1 Cr1 O1 8_556 4 78.76(10)
O1 Cr1 O1 4 3 86.17(13)
O2 Ge1 O3 . . 110.47(11)
O2 Ge1 O1 . . 116.61(11)
O3 Ge1 O1 . . 111.40(11)
O2 Ge1 O3 . 6_556 104.52(11)
O3 Ge1 O3 . 6_556 102.76(7)
O1 Ge1 O3 . 6_556 109.94(10)

loop_
_geom_bond_atom_site_label_1
_geom_bond_atom_site_label_2
_geom_bond_site_symmetry_2
_geom_bond_distance
Na1 O1 7_556 2.404(3)
Na1 O3 6_556 2.446(3)
Na1 O2 2_656 2.486(2)
Na1 O3 1_556 2.764(3)
Cr1 O2 . 1.951(2)
Cr1 O1 7 2.016(2)
Cr1 O1 4 2.047(2)
Ge1 O2 . 1.717(2)
Ge1 O3 . 1.742(2)
Ge1 O1 . 1.754(2)
Ge1 O3 6_556 1.763(2)

loop_
_cod_related_entry_id
_cod_related_entry_database
_cod_related_entry_code
1 AMCSD 0010348
